data_4063844
loop_
_publ_author_name
'Tschan, Mathieu J.-L.'
'L\'opez-Valbuena, Josep-Maria'
'Freixa, Zoraida'
'Launay, H\'el\`ene'
'Hagen, Henk'
'Benet-Buchholz, Jordi'
'van Leeuwen, Piet W. N. M.'

_publ_section_title
;
 Large P&#x2212;P Distance Diphosphines and Their Monophosphine Analogues
 as Ligands in the Palladium-Catalyzed Telomerization of 1,3-Butadiene and
 Methanol
;
_journal_issue 4
_journal_name_full Organometallics
_journal_page_first 792
_journal_paper_doi 10.1021/om100980m
_journal_volume 30
_journal_year 2011
_chemical_formula_sum 'C56 H68 O4 P2 Pd2 Si4'
_chemical_formula_weight 1192.20
_chemical_name_systematic
; 
 ? 
;
_space_group_IT_number 14
_symmetry_cell_setting monoclinic
_symmetry_space_group_name_Hall '-P 2ybc'
_symmetry_space_group_name_H-M 'P 1 21/c 1'
_atom_sites_solution_hydrogens geom
_atom_sites_solution_primary direct
_atom_sites_solution_secondary difmap
_audit_creation_method SHELXL-97
_cell_angle_alpha 90.00
_cell_angle_beta 114.239(2)
_cell_angle_gamma 90.00
_cell_formula_units_Z 4
_cell_length_a 16.1780(9)
_cell_length_b 20.8087(12)
_cell_length_c 18.2061(12)
_cell_measurement_reflns_used 9946
_cell_measurement_temperature 100(2)
_cell_measurement_theta_max 35.16
_cell_measurement_theta_min 2.39
_cell_volume 5588.6(6)
_computing_cell_refinement 'Bruker APEX2 v2009.1-0'
_computing_data_collection 'Bruker APEX2 v2009.1-0'
_computing_data_reduction 'Bruker SAINT V7.60A'
_computing_molecular_graphics 'Bruker SHELXTL'
_computing_publication_material 'Bruker SHELXTL'
_computing_structure_refinement 'SHELXS-97 (Sheldrick, 2008)'
_computing_structure_solution 'SHELXS-97 (Sheldrick, 2008)'
_diffrn_ambient_temperature 100(2)
_diffrn_detector_area_resol_mean 512
_diffrn_detector_type '4K CCD area detector APEX II'
_diffrn_measured_fraction_theta_full 0.947
_diffrn_measured_fraction_theta_max 0.917
_diffrn_measurement_device_type 'Kappa 4-axis goniometer bruker-nonius'
_diffrn_measurement_method
;
 Fullsphere data collection, phi and omega scans
;
_diffrn_measurement_specimen_support 'magnetic support whith 10 micron nylon fiber cryoloop'
_diffrn_radiation_monochromator 'Multilayer Montel 200 mirrors'
_diffrn_radiation_type MoK\a
_diffrn_radiation_wavelength 0.71073
_diffrn_reflns_av_R_equivalents 0.0505
_diffrn_reflns_av_sigmaI/netI 0.0428
_diffrn_reflns_limit_h_max 26
_diffrn_reflns_limit_h_min -22
_diffrn_reflns_limit_k_max 34
_diffrn_reflns_limit_k_min -34
_diffrn_reflns_limit_l_max 30
_diffrn_reflns_limit_l_min -29
_diffrn_reflns_number 123378
_diffrn_reflns_theta_full 25.00
_diffrn_reflns_theta_max 36.43
_diffrn_reflns_theta_min 1.38
_diffrn_source 'rotating anode X-ray tube'
_diffrn_source_current 70
_diffrn_source_power 50
_diffrn_source_size '3 mm x 0.3 mm fine focus'
_diffrn_source_type 'Bruker-Nonius FR 591'
_exptl_absorpt_coefficient_mu 0.830
_exptl_absorpt_correction_T_max 1.0
_exptl_absorpt_correction_T_min 0.79
_exptl_absorpt_correction_type empirical
_exptl_absorpt_process_details
; 
 SADABS Version 2008/1 Bruker-Nonius
 Blessing, Acta Cryst. (1995) A51 33-38
;
_exptl_crystal_colour yellow
_exptl_crystal_density_diffrn 1.417
_exptl_crystal_density_method 'not measured'
_exptl_crystal_description needle
_exptl_crystal_F_000 2456
_exptl_crystal_size_max 0.40
_exptl_crystal_size_mid 0.15
_exptl_crystal_size_min 0.10
_refine_diff_density_max 1.278
_refine_diff_density_min -0.643
_refine_diff_density_rms 0.145
_refine_ls_extinction_method none
_refine_ls_goodness_of_fit_ref 1.064
_refine_ls_hydrogen_treatment noref
_refine_ls_matrix_type full
_refine_ls_number_parameters 623
_refine_ls_number_reflns 25034
_refine_ls_number_restraints 0
_refine_ls_restrained_S_all 1.064
_refine_ls_R_factor_all 0.0560
_refine_ls_R_factor_gt 0.0350
_refine_ls_shift/su_max 0.050
_refine_ls_shift/su_mean 0.001
_refine_ls_structure_factor_coef Fsqd
_refine_ls_weighting_details 'calc w=1/[\s^2^(Fo^2^)+(0.0422P)^2^+1.7934P] where P=(Fo^2^+2Fc^2^)/3'
_refine_ls_weighting_scheme calc
_refine_ls_wR_factor_gt 0.0840
_refine_ls_wR_factor_ref 0.0946
_reflns_number_gt 19060
_reflns_number_total 25034
_reflns_threshold_expression >2sigma(I)
_cod_data_source_file om100980m_si_002.cif
_cod_data_source_block mt14522_0m
_cod_depositor_comments
;
The following automatic conversions were performed:
'_diffrn_measurement_specimen_suppport' tag replaced with
'_diffrn_measurement_specimen_support'.

Automatic conversion script
Id: cif_correct_tags 1440 2010-10-19 06:21:57Z saulius 

The following automatic conversions were performed:

'_symmetry_cell_setting' value 'Monoclinic' changed to 'monoclinic'
according to /home/saulius/struct/CIF-dictionaries/cif_core.dic
dictionary named 'cif_core.dic' version 2.4.1 from 2010-06-29.

Automatic conversion script
Id: cif_fix_values 1715 2011-07-08 13:25:40Z adriana 
;
_cod_original_sg_symbol_H-M P2(1)/c
_cod_database_code 4063844

loop_
_symmetry_equiv_pos_as_xyz
'x, y, z'
'-x, y+1/2, -z+1/2'
'-x, -y, -z'
'x, -y-1/2, z-1/2'

loop_
_atom_site_label
_atom_site_type_symbol
_atom_site_fract_x
_atom_site_fract_y
_atom_site_fract_z
_atom_site_U_iso_or_equiv
_atom_site_adp_type
_atom_site_occupancy
_atom_site_symmetry_multiplicity
_atom_site_calc_flag
_atom_site_refinement_flags
C1 C 0.17092(11) 0.06043(7) 0.57283(9) 0.0159(3) Uani 1 1 d .
H1 H 0.1276 0.0856 0.5881 0.019 Uiso 1 1 calc R
C2 C 0.26284(11) 0.08705(7) 0.51208(8) 0.0152(3) Uani 1 1 d .
C3 C 0.33809(11) 0.10996(7) 0.50217(9) 0.0162(3) Uani 1 1 d .
C4 C 0.34073(13) 0.09557(8) 0.42742(10) 0.0224(3) Uani 1 1 d .
H4 H 0.3901 0.1112 0.4170 0.027 Uiso 1 1 calc R
C5 C 0.27383(14) 0.05929(9) 0.36816(10) 0.0267(4) Uani 1 1 d .
C6 C 0.19950(12) 0.03768(8) 0.38121(9) 0.0219(3) Uani 1 1 d .
H6 H 0.1531 0.0134 0.3410 0.026 Uiso 1 1 calc R
C7 C 0.19399(11) 0.05194(7) 0.45350(8) 0.0161(3) Uani 1 1 d .
C8 C 0.12364(10) 0.03554(7) 0.48497(8) 0.0154(3) Uani 1 1 d .
H8 H 0.0640 0.0569 0.4539 0.018 Uiso 1 1 calc R
C9 C 0.11429(10) -0.03525(7) 0.49784(8) 0.0150(3) Uani 1 1 d .
C10 C 0.07029(11) -0.08421(7) 0.44458(9) 0.0172(3) Uani 1 1 d .
H10 H 0.0361 -0.0752 0.3891 0.021 Uiso 1 1 calc R
C11 C 0.07687(12) -0.14712(7) 0.47354(9) 0.0189(3) Uani 1 1 d .
C12 C 0.12836(11) -0.15920(7) 0.55546(9) 0.0178(3) Uani 1 1 d .
H12 H 0.1325 -0.2021 0.5745 0.021 Uiso 1 1 calc R
C13 C 0.17423(11) -0.11043(7) 0.61078(8) 0.0163(3) Uani 1 1 d .
C14 C 0.16426(11) -0.04863(7) 0.57886(8) 0.0154(3) Uani 1 1 d .
C15 C 0.28569(19) 0.04219(13) 0.29209(13) 0.0463(7) Uani 1 1 d .
H15A H 0.2581 0.0002 0.2724 0.069 Uiso 1 1 calc R
H15B H 0.3504 0.0405 0.3039 0.069 Uiso 1 1 calc R
H15C H 0.2562 0.0749 0.2508 0.069 Uiso 1 1 calc R
C16 C 0.02946(15) -0.20182(8) 0.41751(10) 0.0285(4) Uani 1 1 d .
H16A H 0.0664 -0.2408 0.4348 0.043 Uiso 1 1 calc R
H16B H 0.0210 -0.1908 0.3625 0.043 Uiso 1 1 calc R
H16C H -0.0297 -0.2093 0.4188 0.043 Uiso 1 1 calc R
C17 C 0.44633(11) 0.13601(7) 0.67254(9) 0.0173(3) Uani 1 1 d .
C18 C 0.44258(13) 0.07113(8) 0.69009(10) 0.0242(3) Uani 1 1 d .
H18 H 0.4236 0.0403 0.6479 0.029 Uiso 1 1 calc R
C19 C 0.46673(14) 0.05154(10) 0.76946(11) 0.0311(4) Uani 1 1 d .
H19 H 0.4631 0.0074 0.7812 0.037 Uiso 1 1 calc R
C20 C 0.49608(14) 0.09632(11) 0.83135(11) 0.0317(4) Uani 1 1 d .
H20 H 0.5125 0.0829 0.8854 0.038 Uiso 1 1 calc R
C21 C 0.50151(14) 0.16069(10) 0.81430(10) 0.0273(4) Uani 1 1 d .
H21 H 0.5226 0.1912 0.8568 0.033 Uiso 1 1 calc R
C22 C 0.47613(12) 0.18059(8) 0.73519(9) 0.0215(3) Uani 1 1 d .
H22 H 0.4791 0.2249 0.7237 0.026 Uiso 1 1 calc R
C23 C 0.52487(11) 0.14880(7) 0.56126(9) 0.0174(3) Uani 1 1 d .
C24 C 0.54999(13) 0.08751(8) 0.54685(12) 0.0264(4) Uani 1 1 d .
H24 H 0.5110 0.0521 0.5419 0.032 Uiso 1 1 calc R
C25 C 0.63080(14) 0.07766(10) 0.53966(13) 0.0326(4) Uani 1 1 d .
H25 H 0.6458 0.0358 0.5281 0.039 Uiso 1 1 calc R
C26 C 0.69019(14) 0.12812(10) 0.54904(12) 0.0304(4) Uani 1 1 d .
H26 H 0.7457 0.1211 0.5442 0.036 Uiso 1 1 calc R
C27 C 0.66759(13) 0.18887(9) 0.56560(12) 0.0283(4) Uani 1 1 d .
H27 H 0.7084 0.2236 0.5734 0.034 Uiso 1 1 calc R
C28 C 0.58548(12) 0.19919(8) 0.57082(10) 0.0221(3) Uani 1 1 d .
H28 H 0.5702 0.2413 0.5811 0.027 Uiso 1 1 calc R
C29 C 0.22765(19) 0.23892(10) 0.30203(12) 0.0375(5) Uani 1 1 d .
H29A H 0.2343 0.2065 0.3432 0.056 Uiso 1 1 calc R
H29B H 0.2769 0.2341 0.2842 0.056 Uiso 1 1 calc R
H29C H 0.1692 0.2331 0.2560 0.056 Uiso 1 1 calc R
C30 C 0.21785(16) 0.38076(10) 0.26526(11) 0.0327(4) Uani 1 1 d .
H30A H 0.1560 0.3780 0.2232 0.049 Uiso 1 1 calc R
H30B H 0.2614 0.3720 0.2417 0.049 Uiso 1 1 calc R
H30C H 0.2284 0.4240 0.2887 0.049 Uiso 1 1 calc R
C31 C 0.34207(13) 0.33209(9) 0.43315(10) 0.0249(3) Uani 1 1 d .
H31 H 0.3567 0.3705 0.4610 0.030 Uiso 1 1 d R
C32 C 0.41599(15) 0.29132(10) 0.45163(12) 0.0317(4) Uani 1 1 d .
H32A H 0.4766 0.3112 0.4790 0.038 Uiso 1 1 calc R
H32B H 0.4124 0.2601 0.4094 0.038 Uiso 1 1 calc R
C33 C 0.03893(15) 0.34956(11) 0.45869(13) 0.0376(5) Uani 1 1 d .
H33A H 0.0583 0.3944 0.4702 0.056 Uiso 1 1 calc R
H33B H 0.0252 0.3323 0.5025 0.056 Uiso 1 1 calc R
H33C H -0.0154 0.3472 0.4080 0.056 Uiso 1 1 calc R
C34 C 0.09669(13) 0.21550(9) 0.42975(12) 0.0294(4) Uani 1 1 d .
H34A H 0.0414 0.2122 0.3800 0.044 Uiso 1 1 calc R
H34B H 0.0853 0.1982 0.4748 0.044 Uiso 1 1 calc R
H34C H 0.1454 0.1909 0.4240 0.044 Uiso 1 1 calc R
C35 C 0.23536(12) 0.30956(8) 0.54454(10) 0.0213(3) Uani 1 1 d .
H35 H 0.2562 0.3499 0.5594 0.026 Uiso 1 1 d R
C36 C 0.27016(13) 0.26019(8) 0.60040(10) 0.0228(3) Uani 1 1 d .
H36A H 0.2309 0.2221 0.5927 0.027 Uiso 1 1 calc R
H36B H 0.3021 0.2733 0.6575 0.027 Uiso 1 1 calc R
C37 C 0.35715(12) -0.12214(8) 0.72676(10) 0.0211(3) Uani 1 1 d .
C38 C 0.42712(12) -0.13435(8) 0.80203(11) 0.0257(4) Uani 1 1 d .
H38 H 0.4131 -0.1410 0.8473 0.031 Uiso 1 1 calc R
C39 C 0.51672(14) -0.13695(9) 0.81179(14) 0.0354(5) Uani 1 1 d .
H39 H 0.5635 -0.1450 0.8635 0.042 Uiso 1 1 calc R
C40 C 0.53793(16) -0.12801(13) 0.74703(17) 0.0499(7) Uani 1 1 d .
H40 H 0.5990 -0.1313 0.7531 0.060 Uiso 1 1 calc R
C41 C 0.46971(18) -0.11420(16) 0.67298(18) 0.0584(8) Uani 1 1 d .
H41 H 0.4845 -0.1064 0.6284 0.070 Uiso 1 1 calc R
C42 C 0.38005(15) -0.11148(13) 0.66229(13) 0.0397(5) Uani 1 1 d .
H42 H 0.3340 -0.1023 0.6106 0.048 Uiso 1 1 calc R
C43 C 0.22472(11) -0.21034(7) 0.72759(9) 0.0185(3) Uani 1 1 d .
C44 C 0.28029(13) -0.25690(8) 0.71565(11) 0.0252(4) Uani 1 1 d .
H44 H 0.3297 -0.2442 0.7036 0.030 Uiso 1 1 calc R
C45 C 0.26339(15) -0.32193(8) 0.72141(11) 0.0308(4) Uani 1 1 d .
H45 H 0.3020 -0.3534 0.7143 0.037 Uiso 1 1 calc R
C46 C 0.19046(16) -0.34072(9) 0.73745(11) 0.0326(5) Uani 1 1 d .
H46 H 0.1788 -0.3851 0.7408 0.039 Uiso 1 1 calc R
C47 C 0.13409(16) -0.29486(9) 0.74868(12) 0.0322(4) Uani 1 1 d .
H47 H 0.0836 -0.3079 0.7590 0.039 Uiso 1 1 calc R
C48 C 0.15212(13) -0.22985(8) 0.74476(10) 0.0243(3) Uani 1 1 d .
H48 H 0.1146 -0.1985 0.7539 0.029 Uiso 1 1 calc R
C49 C -0.06405(15) -0.00514(11) 0.86650(13) 0.0359(5) Uani 1 1 d .
H49A H -0.0840 -0.0244 0.9056 0.054 Uiso 1 1 calc R
H49B H -0.1148 -0.0043 0.8133 0.054 Uiso 1 1 calc R
H49C H -0.0430 0.0388 0.8831 0.054 Uiso 1 1 calc R
C50 C -0.01210(17) -0.13619(9) 0.82764(12) 0.0331(4) Uani 1 1 d .
H50A H 0.0391 -0.1637 0.8328 0.050 Uiso 1 1 calc R
H50B H -0.0559 -0.1350 0.7712 0.050 Uiso 1 1 calc R
H50C H -0.0415 -0.1534 0.8610 0.050 Uiso 1 1 calc R
C51 C 0.07269(12) -0.01721(8) 0.79093(10) 0.0217(3) Uani 1 1 d .
H51 H 0.0882 0.0295 0.7981 0.026 Uiso 1 1 d R
C52 C 0.06401(12) -0.04511(8) 0.71829(10) 0.0233(3) Uani 1 1 d .
H52A H 0.0570 -0.0151 0.6739 0.028 Uiso 1 1 calc R
H52B H 0.0240 -0.0832 0.7003 0.028 Uiso 1 1 calc R
C53 C 0.26403(15) -0.02526(11) 1.09399(11) 0.0333(5) Uani 1 1 d .
H53A H 0.2526 0.0211 1.0874 0.050 Uiso 1 1 calc R
H53B H 0.3294 -0.0330 1.1214 0.050 Uiso 1 1 calc R
H53C H 0.2337 -0.0432 1.1262 0.050 Uiso 1 1 calc R
C54 C 0.24336(17) -0.15222(10) 1.00295(12) 0.0373(5) Uani 1 1 d .
H54A H 0.2115 -0.1724 1.0325 0.056 Uiso 1 1 calc R
H54B H 0.3087 -0.1591 1.0321 0.056 Uiso 1 1 calc R
H54C H 0.2226 -0.1713 0.9491 0.056 Uiso 1 1 calc R
C55 C 0.26918(13) -0.02641(10) 0.92913(10) 0.0271(4) Uani 1 1 d .
H55 H 0.2673 0.0158 0.9304 0.033 Uiso 1 1 d R
C56 C 0.33319(14) -0.05694(12) 0.90756(11) 0.0347(5) Uani 1 1 d .
H56A H 0.3585 -0.0979 0.9354 0.042 Uiso 1 1 calc R
H56B H 0.3790 -0.0289 0.9008 0.042 Uiso 1 1 calc R
O1 O 0.14832(9) 0.33056(6) 0.37294(7) 0.0264(3) Uani 1 1 d .
O2 O 0.24571(8) 0.09874(5) 0.57926(6) 0.0155(2) Uani 1 1 d .
O3 O 0.20379(8) 0.00472(5) 0.62396(6) 0.0181(2) Uani 1 1 d .
O4 O 0.10894(10) -0.05395(7) 0.95379(7) 0.0295(3) Uani 1 1 d .
P1 P 0.41948(3) 0.166781(18) 0.57135(2) 0.01464(7) Uani 1 1 d .
P2 P 0.24079(3) -0.123845(19) 0.71869(2) 0.01614(7) Uani 1 1 d .
Pd1 Pd 0.348680(8) 0.264164(5) 0.527742(6) 0.01603(3) Uani 1 1 d .
Pd2 Pd 0.201581(9) -0.062524(5) 0.805642(7) 0.01725(3) Uani 1 1 d .
Si1 Si 0.13108(4) 0.30164(2) 0.44972(3) 0.02234(10) Uani 1 1 d .
Si2 Si 0.23253(4) 0.32064(2) 0.34516(3) 0.02429(10) Uani 1 1 d .
Si3 Si 0.02957(3) -0.05333(2) 0.86175(3) 0.02082(9) Uani 1 1 d .
Si4 Si 0.21918(4) -0.06446(3) 0.99352(3) 0.02430(10) Uani 1 1 d .

loop_
_atom_site_aniso_label
_atom_site_aniso_U_11
_atom_site_aniso_U_22
_atom_site_aniso_U_33
_atom_site_aniso_U_23
_atom_site_aniso_U_13
_atom_site_aniso_U_12
C1 0.0164(6) 0.0166(6) 0.0151(6) -0.0004(4) 0.0070(5) -0.0021(5)
C2 0.0177(6) 0.0156(6) 0.0128(5) -0.0008(4) 0.0066(5) -0.0010(5)
C3 0.0179(6) 0.0165(6) 0.0143(5) -0.0019(4) 0.0069(5) -0.0042(5)
C4 0.0257(8) 0.0257(7) 0.0198(6) -0.0058(5) 0.0134(6) -0.0114(6)
C5 0.0315(9) 0.0349(9) 0.0171(6) -0.0084(6) 0.0134(7) -0.0165(7)
C6 0.0236(8) 0.0276(7) 0.0150(6) -0.0044(5) 0.0084(6) -0.0106(6)
C7 0.0175(6) 0.0175(6) 0.0127(5) 0.0003(4) 0.0056(5) -0.0036(5)
C8 0.0152(6) 0.0172(6) 0.0125(5) -0.0004(4) 0.0045(5) -0.0020(5)
C9 0.0142(6) 0.0178(6) 0.0138(5) 0.0003(4) 0.0068(5) -0.0016(5)
C10 0.0162(6) 0.0213(6) 0.0135(5) -0.0021(5) 0.0056(5) -0.0031(5)
C11 0.0201(7) 0.0198(6) 0.0168(6) -0.0040(5) 0.0077(5) -0.0039(5)
C12 0.0199(7) 0.0175(6) 0.0177(6) -0.0013(5) 0.0093(5) -0.0033(5)
C13 0.0183(7) 0.0176(6) 0.0137(5) -0.0003(4) 0.0074(5) -0.0019(5)
C14 0.0162(6) 0.0175(6) 0.0131(5) -0.0019(4) 0.0065(5) -0.0036(5)
C15 0.0522(15) 0.0699(16) 0.0295(9) -0.0260(10) 0.0297(10) -0.0400(13)
C16 0.0381(11) 0.0227(7) 0.0214(7) -0.0066(6) 0.0088(7) -0.0094(7)
C17 0.0157(6) 0.0198(6) 0.0159(6) 0.0010(5) 0.0062(5) 0.0007(5)
C18 0.0248(8) 0.0220(7) 0.0213(7) 0.0044(5) 0.0048(6) -0.0002(6)
C19 0.0293(10) 0.0321(9) 0.0262(8) 0.0130(7) 0.0058(7) 0.0017(7)
C20 0.0278(9) 0.0473(11) 0.0198(7) 0.0119(7) 0.0095(7) 0.0078(8)
C21 0.0259(9) 0.0404(10) 0.0155(6) -0.0002(6) 0.0084(6) 0.0061(7)
C22 0.0223(8) 0.0254(7) 0.0155(6) -0.0015(5) 0.0067(6) 0.0023(6)
C23 0.0165(6) 0.0192(6) 0.0178(6) -0.0017(5) 0.0081(5) -0.0023(5)
C24 0.0238(8) 0.0216(7) 0.0371(9) -0.0044(6) 0.0158(7) -0.0020(6)
C25 0.0266(9) 0.0311(9) 0.0438(11) -0.0071(8) 0.0184(9) 0.0021(7)
C26 0.0191(8) 0.0446(11) 0.0307(9) -0.0009(8) 0.0136(7) 0.0002(7)
C27 0.0183(8) 0.0342(9) 0.0308(8) 0.0029(7) 0.0084(7) -0.0063(6)
C28 0.0182(7) 0.0218(7) 0.0252(7) -0.0007(5) 0.0077(6) -0.0028(5)
C29 0.0559(15) 0.0319(10) 0.0280(9) -0.0027(7) 0.0205(9) -0.0008(9)
C30 0.0408(12) 0.0348(9) 0.0220(8) 0.0095(7) 0.0122(8) 0.0066(8)
C31 0.0276(9) 0.0251(7) 0.0226(7) 0.0072(6) 0.0107(7) -0.0008(6)
C32 0.0291(10) 0.0402(10) 0.0310(9) 0.0152(8) 0.0174(8) 0.0025(8)
C33 0.0310(10) 0.0432(11) 0.0366(10) 0.0005(8) 0.0118(9) 0.0144(9)
C34 0.0231(8) 0.0303(9) 0.0322(9) 0.0006(7) 0.0087(7) -0.0014(7)
C35 0.0234(8) 0.0212(7) 0.0206(7) -0.0005(5) 0.0104(6) 0.0026(6)
C36 0.0264(8) 0.0253(7) 0.0186(6) 0.0015(5) 0.0112(6) 0.0023(6)
C37 0.0182(7) 0.0210(7) 0.0232(7) 0.0051(5) 0.0076(6) -0.0007(5)
C38 0.0218(8) 0.0236(7) 0.0266(8) 0.0048(6) 0.0048(7) 0.0043(6)
C39 0.0203(8) 0.0283(9) 0.0485(11) 0.0127(8) 0.0051(8) 0.0046(7)
C40 0.0210(9) 0.0581(15) 0.0708(17) 0.0383(13) 0.0190(11) 0.0078(9)
C41 0.0295(11) 0.098(2) 0.0587(15) 0.0448(16) 0.0289(12) 0.0162(13)
C42 0.0231(9) 0.0655(15) 0.0347(10) 0.0214(10) 0.0162(8) 0.0063(9)
C43 0.0211(7) 0.0182(6) 0.0149(6) 0.0013(5) 0.0061(5) -0.0002(5)
C44 0.0269(9) 0.0216(7) 0.0265(8) -0.0007(6) 0.0105(7) 0.0005(6)
C45 0.0375(11) 0.0201(7) 0.0295(8) -0.0025(6) 0.0085(8) 0.0025(7)
C46 0.0451(12) 0.0183(7) 0.0279(8) 0.0005(6) 0.0084(8) -0.0060(7)
C47 0.0389(11) 0.0275(8) 0.0326(9) -0.0002(7) 0.0171(8) -0.0129(8)
C48 0.0275(9) 0.0225(7) 0.0245(7) 0.0004(6) 0.0123(7) -0.0035(6)
C49 0.0267(10) 0.0442(11) 0.0343(10) -0.0071(8) 0.0100(8) 0.0072(8)
C50 0.0466(13) 0.0259(8) 0.0326(9) 0.0007(7) 0.0221(9) -0.0061(8)
C51 0.0224(8) 0.0200(7) 0.0206(7) 0.0026(5) 0.0066(6) 0.0027(5)
C52 0.0217(8) 0.0272(7) 0.0173(6) 0.0050(5) 0.0043(6) 0.0037(6)
C53 0.0291(10) 0.0480(11) 0.0192(7) -0.0063(7) 0.0061(7) 0.0095(8)
C54 0.0435(13) 0.0354(10) 0.0272(9) -0.0002(7) 0.0087(9) 0.0086(9)
C55 0.0230(8) 0.0364(9) 0.0194(7) -0.0088(6) 0.0061(6) -0.0053(7)
C56 0.0209(9) 0.0603(13) 0.0193(7) -0.0088(8) 0.0045(7) -0.0046(8)
O1 0.0260(6) 0.0313(6) 0.0201(5) 0.0062(5) 0.0076(5) 0.0035(5)
O2 0.0166(5) 0.0169(4) 0.0148(4) -0.0023(3) 0.0080(4) -0.0040(4)
O3 0.0233(6) 0.0162(4) 0.0118(4) -0.0005(3) 0.0044(4) -0.0056(4)
O4 0.0219(6) 0.0490(8) 0.0177(5) 0.0019(5) 0.0081(5) 0.0042(6)
P1 0.01551(17) 0.01488(15) 0.01347(14) -0.00097(11) 0.00588(13) -0.00217(12)
P2 0.01695(17) 0.01728(16) 0.01385(15) 0.00133(12) 0.00598(13) -0.00138(13)
Pd1 0.01788(5) 0.01555(5) 0.01415(5) 0.00070(3) 0.00605(4) -0.00088(4)
Pd2 0.01851(6) 0.01832(5) 0.01417(5) -0.00043(3) 0.00593(4) -0.00161(4)
Si1 0.0205(2) 0.0245(2) 0.0213(2) 0.00217(16) 0.00786(18) 0.00339(17)
Si2 0.0304(3) 0.0243(2) 0.01754(19) 0.00428(16) 0.00922(19) 0.00298(18)
Si3 0.0198(2) 0.0238(2) 0.01836(18) -0.00023(15) 0.00728(17) 0.00219(16)
Si4 0.0224(2) 0.0327(2) 0.01539(18) -0.00261(16) 0.00539(17) 0.00495(18)

loop_
_atom_type_symbol
_atom_type_description
_atom_type_scat_dispersion_real
_atom_type_scat_dispersion_imag
_atom_type_scat_source
C C 0.0033 0.0016 'International Tables Vol C Tables 4.2.6.8 and 6.1.1.4'
H H 0.0000 0.0000 'International Tables Vol C Tables 4.2.6.8 and 6.1.1.4'
O O 0.0106 0.0060 'International Tables Vol C Tables 4.2.6.8 and 6.1.1.4'
Si Si 0.0817 0.0704 'International Tables Vol C Tables 4.2.6.8 and 6.1.1.4'
P P 0.1023 0.0942 'International Tables Vol C Tables 4.2.6.8 and 6.1.1.4'
Pd Pd -0.9988 1.0072 'International Tables Vol C Tables 4.2.6.8 and 6.1.1.4'

loop_
_geom_angle_atom_site_label_1
_geom_angle_atom_site_label_2
_geom_angle_atom_site_label_3
_geom_angle
O2 C1 O3 108.86(12)
O2 C1 C8 108.46(13)
O3 C1 C8 106.95(11)
O2 C2 C3 124.08(12)
O2 C2 C7 112.49(14)
C3 C2 C7 123.37(14)
C2 C3 C4 115.37(13)
C2 C3 P1 123.65(12)
C4 C3 P1 120.14(12)
C5 C4 C3 122.65(17)
C6 C5 C4 119.53(16)
C6 C5 C15 121.46(15)
C4 C5 C15 118.97(18)
C7 C6 C5 119.28(14)
C6 C7 C2 119.77(16)
C6 C7 C8 131.63(14)
C2 C7 C8 108.60(13)
C9 C8 C7 114.79(13)
C9 C8 C1 101.79(11)
C7 C8 C1 100.76(12)
C10 C9 C14 120.27(13)
C10 C9 C8 131.68(13)
C14 C9 C8 107.99(12)
C9 C10 C11 119.14(13)
C10 C11 C12 119.29(13)
C10 C11 C16 120.78(14)
C12 C11 C16 119.93(14)
C11 C12 C13 122.75(14)
C14 C13 C12 115.50(13)
C14 C13 P2 120.27(10)
C12 C13 P2 124.21(11)
O3 C14 C9 113.48(12)
O3 C14 C13 123.47(12)
C9 C14 C13 123.05(13)
C22 C17 C18 119.33(15)
C22 C17 P1 116.82(12)
C18 C17 P1 123.78(12)
C17 C18 C19 120.05(16)
C20 C19 C18 120.16(17)
C21 C20 C19 119.96(16)
C20 C21 C22 120.11(17)
C21 C22 C17 120.38(16)
C24 C23 C28 117.75(17)
C24 C23 P1 124.18(13)
C28 C23 P1 118.04(13)
C25 C24 C23 120.87(17)
C24 C25 C26 120.74(19)
C27 C26 C25 119.2(2)
C26 C27 C28 120.19(17)
C27 C28 C23 121.23(16)
C32 C31 Si2 123.59(15)
C32 C31 Pd1 69.97(10)
Si2 C31 Pd1 108.46(9)
C31 C32 Pd1 72.82(12)
C36 C35 Si1 123.60(13)
C36 C35 Pd1 70.93(11)
Si1 C35 Pd1 108.90(8)
C35 C36 Pd1 71.95(11)
C42 C37 C38 117.99(18)
C42 C37 P2 124.04(14)
C38 C37 P2 117.94(15)
C39 C38 C37 121.1(2)
C40 C39 C38 120.17(19)
C39 C40 C41 119.2(2)
C40 C41 C42 121.3(2)
C41 C42 C37 120.3(2)
C48 C43 C44 119.19(16)
C48 C43 P2 117.93(13)
C44 C43 P2 122.85(14)
C45 C44 C43 120.2(2)
C46 C45 C44 120.09(19)
C45 C46 C47 120.29(17)
C48 C47 C46 119.7(2)
C47 C48 C43 120.55(19)
C52 C51 Si3 124.62(13)
C52 C51 Pd2 70.09(10)
Si3 C51 Pd2 110.42(7)
C51 C52 Pd2 72.63(10)
C56 C55 Si4 123.24(17)
C56 C55 Pd2 70.84(10)
Si4 C55 Pd2 109.82(9)
C55 C56 Pd2 71.74(10)
Si1 O1 Si2 131.56(8)
C2 O2 C1 107.66(11)
C14 O3 C1 107.81(10)
Si3 O4 Si4 134.81(10)
C17 P1 C23 100.62(7)
C17 P1 C3 105.86(7)
C23 P1 C3 103.63(7)
C17 P1 Pd1 122.34(5)
C23 P1 Pd1 119.89(5)
C3 P1 Pd1 102.45(5)
C37 P2 C13 102.45(8)
C37 P2 C43 100.99(8)
C13 P2 C43 101.64(7)
C37 P2 Pd2 119.78(6)
C13 P2 Pd2 116.33(5)
C43 P2 Pd2 113.05(6)
C32 Pd1 C36 166.51(7)
C32 Pd1 C35 130.35(7)
C36 Pd1 C35 37.12(6)
C32 Pd1 C31 37.21(7)
C36 Pd1 C31 130.35(7)
C35 Pd1 C31 93.31(7)
C32 Pd1 P1 98.10(6)
C36 Pd1 P1 95.09(5)
C35 Pd1 P1 131.08(5)
C31 Pd1 P1 133.94(6)
C52 Pd2 C56 164.83(8)
C52 Pd2 C55 128.67(7)
C56 Pd2 C55 37.42(8)
C52 Pd2 C51 37.28(6)
C56 Pd2 C51 128.77(7)
C55 Pd2 C51 91.53(7)
C52 Pd2 P2 94.44(5)
C56 Pd2 P2 99.53(6)
C55 Pd2 P2 136.84(6)
C51 Pd2 P2 131.62(4)
O1 Si1 C33 107.48(9)
O1 Si1 C35 110.49(8)
C33 Si1 C35 109.02(9)
O1 Si1 C34 109.03(9)
C33 Si1 C34 110.30(11)
C35 Si1 C34 110.47(8)
O1 Si2 C31 109.64(8)
O1 Si2 C30 107.43(9)
C31 Si2 C30 111.08(9)
O1 Si2 C29 110.28(10)
C31 Si2 C29 110.01(10)
C30 Si2 C29 108.37(10)
O4 Si3 C49 105.63(9)
O4 Si3 C51 110.65(8)
C49 Si3 C51 111.19(10)
O4 Si3 C50 110.96(9)
C49 Si3 C50 109.05(11)
C51 Si3 C50 109.31(9)
O4 Si4 C55 109.99(8)
O4 Si4 C53 106.87(9)
C55 Si4 C53 109.87(10)
O4 Si4 C54 108.71(10)
C55 Si4 C54 110.36(11)
C53 Si4 C54 110.98(9)

loop_
_geom_bond_atom_site_label_1
_geom_bond_atom_site_label_2
_geom_bond_distance
C1 O2 1.4132(19)
C1 O3 1.4446(17)
C1 C8 1.5516(19)
C2 O2 1.3820(19)
C2 C3 1.387(2)
C2 C7 1.3915(19)
C3 C4 1.411(2)
C3 P1 1.8321(14)
C4 C5 1.395(2)
C5 C6 1.393(3)
C5 C15 1.516(3)
C6 C7 1.387(2)
C7 C8 1.509(2)
C8 C9 1.509(2)
C9 C10 1.385(2)
C9 C14 1.3885(19)
C10 C11 1.399(2)
C11 C12 1.400(2)
C11 C16 1.511(2)
C12 C13 1.408(2)
C13 C14 1.393(2)
C13 P2 1.8331(14)
C14 O3 1.3726(17)
C17 C22 1.394(2)
C17 C18 1.394(2)
C17 P1 1.8264(15)
C18 C19 1.394(2)
C19 C20 1.387(3)
C20 C21 1.386(3)
C21 C22 1.389(2)
C23 C24 1.396(2)
C23 C28 1.397(2)
C23 P1 1.8269(18)
C24 C25 1.382(3)
C25 C26 1.386(3)
C26 C27 1.383(3)
C27 C28 1.387(3)
C29 Si2 1.861(2)
C30 Si2 1.8585(19)
C31 C32 1.390(3)
C31 Si2 1.8527(19)
C31 Pd1 2.1963(17)
C32 Pd1 2.160(2)
C33 Si1 1.856(2)
C34 Si1 1.868(2)
C35 C36 1.392(2)
C35 Si1 1.8606(17)
C35 Pd1 2.1926(18)
C36 Pd1 2.179(2)
C37 C42 1.386(3)
C37 C38 1.397(2)
C37 P2 1.8275(19)
C38 C39 1.387(3)
C39 C40 1.369(4)
C40 C41 1.377(3)
C41 C42 1.383(3)
C43 C48 1.394(3)
C43 C44 1.398(3)
C43 P2 1.8352(16)
C44 C45 1.393(3)
C45 C46 1.383(3)
C46 C47 1.392(3)
C47 C48 1.392(2)
C49 Si3 1.848(2)
C50 Si3 1.8627(19)
C51 C52 1.398(2)
C51 Si3 1.8581(19)
C51 Pd2 2.2024(18)
C52 Pd2 2.1697(16)
C53 Si4 1.8568(18)
C54 Si4 1.861(2)
C55 C56 1.401(3)
C55 Si4 1.853(2)
C55 Pd2 2.1901(16)
C56 Pd2 2.1785(18)
O1 Si1 1.6474(15)
O1 Si2 1.6492(16)
O4 Si3 1.6401(13)
O4 Si4 1.6409(15)
P1 Pd1 2.3026(4)
P2 Pd2 2.3154(5)

loop_
_geom_torsion_atom_site_label_1
_geom_torsion_atom_site_label_2
_geom_torsion_atom_site_label_3
_geom_torsion_atom_site_label_4
_geom_torsion
O2 C2 C3 C4 -176.76(14)
C7 C2 C3 C4 0.3(2)
O2 C2 C3 P1 -7.3(2)
C7 C2 C3 P1 169.77(12)
C2 C3 C4 C5 -1.7(3)
P1 C3 C4 C5 -171.62(15)
C3 C4 C5 C6 2.1(3)
C3 C4 C5 C15 -175.7(2)
C4 C5 C6 C7 -0.9(3)
C15 C5 C6 C7 176.8(2)
C5 C6 C7 C2 -0.5(3)
C5 C6 C7 C8 -179.82(17)
O2 C2 C7 C6 178.18(14)
C3 C2 C7 C6 0.8(2)
O2 C2 C7 C8 -2.38(17)
C3 C2 C7 C8 -179.73(14)
C6 C7 C8 C9 64.7(2)
C2 C7 C8 C9 -114.70(13)
C6 C7 C8 C1 173.12(17)
C2 C7 C8 C1 -6.23(15)
O2 C1 C8 C9 131.08(13)
O3 C1 C8 C9 13.83(16)
O2 C1 C8 C7 12.69(15)
O3 C1 C8 C7 -104.57(13)
C7 C8 C9 C10 -79.2(2)
C1 C8 C9 C10 172.97(18)
C7 C8 C9 C14 97.88(15)
C1 C8 C9 C14 -9.96(17)
C14 C9 C10 C11 0.0(3)
C8 C9 C10 C11 176.81(17)
C9 C10 C11 C12 -0.5(3)
C9 C10 C11 C16 179.65(18)
C10 C11 C12 C13 0.1(3)
C16 C11 C12 C13 179.95(18)
C11 C12 C13 C14 0.7(3)
C11 C12 C13 P2 178.96(14)
C10 C9 C14 O3 -179.99(15)
C8 C9 C14 O3 2.55(19)
C10 C9 C14 C13 0.9(3)
C8 C9 C14 C13 -176.54(16)
C12 C13 C14 O3 179.73(16)
P2 C13 C14 O3 1.4(2)
C12 C13 C14 C9 -1.3(3)
P2 C13 C14 C9 -179.57(13)
C22 C17 C18 C19 1.3(3)
P1 C17 C18 C19 178.15(16)
C17 C18 C19 C20 -1.1(3)
C18 C19 C20 C21 -0.1(3)
C19 C20 C21 C22 1.1(3)
C20 C21 C22 C17 -0.9(3)
C18 C17 C22 C21 -0.3(3)
P1 C17 C22 C21 -177.33(15)
C28 C23 C24 C25 -2.1(3)
P1 C23 C24 C25 179.78(15)
C23 C24 C25 C26 2.0(3)
C24 C25 C26 C27 -0.1(3)
C25 C26 C27 C28 -1.5(3)
C26 C27 C28 C23 1.3(3)
C24 C23 C28 C27 0.5(2)
P1 C23 C28 C27 178.69(14)
Si2 C31 C32 Pd1 -99.35(14)
Si1 C35 C36 Pd1 100.48(14)
C42 C37 C38 C39 -1.2(3)
P2 C37 C38 C39 176.82(14)
C37 C38 C39 C40 -0.5(3)
C38 C39 C40 C41 2.3(4)
C39 C40 C41 C42 -2.3(5)
C40 C41 C42 C37 0.6(5)
C38 C37 C42 C41 1.2(4)
P2 C37 C42 C41 -176.7(2)
C48 C43 C44 C45 -0.4(2)
P2 C43 C44 C45 -178.50(13)
C43 C44 C45 C46 1.2(3)
C44 C45 C46 C47 -0.6(3)
C45 C46 C47 C48 -0.8(3)
C46 C47 C48 C43 1.7(3)
C44 C43 C48 C47 -1.1(2)
P2 C43 C48 C47 177.12(14)
Si3 C51 C52 Pd2 -101.59(13)
Si4 C55 C56 Pd2 101.62(12)
C3 C2 O2 C1 -171.70(14)
C7 C2 O2 C1 10.97(16)
O3 C1 O2 C2 101.27(13)
C8 C1 O2 C2 -14.75(15)
C9 C14 O3 C1 6.87(19)
C13 C14 O3 C1 -174.04(16)
O2 C1 O3 C14 -130.05(13)
C8 C1 O3 C14 -13.06(17)
C22 C17 P1 C23 97.33(14)
C18 C17 P1 C23 -79.60(17)
C22 C17 P1 C3 -155.05(14)
C18 C17 P1 C3 28.02(18)
C22 C17 P1 Pd1 -38.62(16)
C18 C17 P1 Pd1 144.45(14)
C24 C23 P1 C17 75.66(15)
C28 C23 P1 C17 -102.44(13)
C24 C23 P1 C3 -33.71(16)
C28 C23 P1 C3 148.20(12)
C24 C23 P1 Pd1 -146.99(13)
C28 C23 P1 Pd1 34.92(14)
C2 C3 P1 C17 47.07(15)
C4 C3 P1 C17 -143.92(14)
C2 C3 P1 C23 152.50(13)
C4 C3 P1 C23 -38.49(15)
C2 C3 P1 Pd1 -82.15(13)
C4 C3 P1 Pd1 86.86(14)
C42 C37 P2 C13 1.1(2)
C38 C37 P2 C13 -176.73(13)
C42 C37 P2 C43 105.83(19)
C38 C37 P2 C43 -72.05(15)
C42 C37 P2 Pd2 -129.38(17)
C38 C37 P2 Pd2 52.75(15)
C14 C13 P2 C37 -79.47(15)
C12 C13 P2 C37 102.39(16)
C14 C13 P2 C43 176.36(14)
C12 C13 P2 C43 -1.78(17)
C14 C13 P2 Pd2 53.13(16)
C12 C13 P2 Pd2 -125.01(14)
C48 C43 P2 C37 163.89(13)
C44 C43 P2 C37 -18.00(15)
C48 C43 P2 C13 -90.78(13)
C44 C43 P2 C13 87.33(14)
C48 C43 P2 Pd2 34.67(13)
C44 C43 P2 Pd2 -147.23(12)
C31 C32 Pd1 C36 -25.8(4)
C31 C32 Pd1 C35 -6.49(16)
C31 C32 Pd1 P1 166.27(11)
C35 C36 Pd1 C32 24.7(4)
C35 C36 Pd1 C31 4.50(14)
C35 C36 Pd1 P1 -167.30(9)
C36 C35 Pd1 C32 -172.64(11)
Si1 C35 Pd1 C32 67.32(12)
Si1 C35 Pd1 C36 -120.03(14)
C36 C35 Pd1 C31 -176.57(11)
Si1 C35 Pd1 C31 63.40(9)
C36 C35 Pd1 P1 16.88(12)
Si1 C35 Pd1 P1 -103.15(7)
Si2 C31 Pd1 C32 119.94(16)
C32 C31 Pd1 C36 172.33(12)
Si2 C31 Pd1 C36 -67.73(12)
C32 C31 Pd1 C35 175.05(13)
Si2 C31 Pd1 C35 -65.01(10)
C32 C31 Pd1 P1 -19.04(15)
Si2 C31 Pd1 P1 100.89(10)
C17 P1 Pd1 C32 145.55(9)
C23 P1 Pd1 C32 17.57(8)
C3 P1 Pd1 C32 -96.34(8)
C17 P1 Pd1 C36 -31.63(8)
C23 P1 Pd1 C36 -159.62(7)
C3 P1 Pd1 C36 86.47(7)
C17 P1 Pd1 C35 -41.77(9)
C23 P1 Pd1 C35 -169.75(8)
C3 P1 Pd1 C35 76.34(8)
C17 P1 Pd1 C31 157.05(9)
C23 P1 Pd1 C31 29.06(9)
C3 P1 Pd1 C31 -84.85(9)
C51 C52 Pd2 C56 -26.6(4)
C51 C52 Pd2 C55 -5.91(15)
C51 C52 Pd2 P2 176.44(10)
C55 C56 Pd2 C52 27.0(4)
C55 C56 Pd2 C51 6.64(18)
C55 C56 Pd2 P2 -176.31(12)
C56 C55 Pd2 C52 -171.25(13)
Si4 C55 Pd2 C52 69.31(13)
Si4 C55 Pd2 C56 -119.44(18)
C56 C55 Pd2 C51 -174.83(14)
Si4 C55 Pd2 C51 65.73(10)
C56 C55 Pd2 P2 5.33(17)
Si4 C55 Pd2 P2 -114.12(9)
Si3 C51 Pd2 C52 120.66(14)
C52 C51 Pd2 C56 171.36(12)
Si3 C51 Pd2 C56 -67.99(12)
C52 C51 Pd2 C55 175.39(11)
Si3 C51 Pd2 C55 -63.96(9)
C52 C51 Pd2 P2 -4.75(13)
Si3 C51 Pd2 P2 115.91(7)
C37 P2 Pd2 C52 147.53(8)
C13 P2 Pd2 C52 23.44(8)
C43 P2 Pd2 C52 -93.65(7)
C37 P2 Pd2 C56 -26.51(9)
C13 P2 Pd2 C56 -150.60(9)
C43 P2 Pd2 C56 92.31(9)
C37 P2 Pd2 C55 -29.79(10)
C13 P2 Pd2 C55 -153.88(10)
C43 P2 Pd2 C55 89.03(10)
C37 P2 Pd2 C51 150.41(8)
C13 P2 Pd2 C51 26.32(9)
C43 P2 Pd2 C51 -90.77(8)
Si2 O1 Si1 C33 165.06(12)
Si2 O1 Si1 C35 46.22(13)
Si2 O1 Si1 C34 -75.37(13)
C36 C35 Si1 O1 -133.54(16)
Pd1 C35 Si1 O1 -54.32(10)
C36 C35 Si1 C33 108.56(18)
Pd1 C35 Si1 C33 -172.22(10)
C36 C35 Si1 C34 -12.8(2)
Pd1 C35 Si1 C34 66.42(11)
Si1 O1 Si2 C31 -47.68(14)
Si1 O1 Si2 C30 -168.49(12)
Si1 O1 Si2 C29 73.59(14)
C32 C31 Si2 O1 134.83(16)
Pd1 C31 Si2 O1 57.06(11)
C32 C31 Si2 C30 -106.59(17)
Pd1 C31 Si2 C30 175.64(9)
C32 C31 Si2 C29 13.4(2)
Pd1 C31 Si2 C29 -64.37(13)
Si4 O4 Si3 C49 -156.24(14)
Si4 O4 Si3 C51 -35.80(16)
Si4 O4 Si3 C50 85.72(16)
C52 C51 Si3 O4 130.05(15)
Pd2 C51 Si3 O4 50.68(10)
C52 C51 Si3 C49 -112.89(16)
Pd2 C51 Si3 C49 167.74(8)
C52 C51 Si3 C50 7.56(18)
Pd2 C51 Si3 C50 -71.81(11)
Si3 O4 Si4 C55 37.55(16)
Si3 O4 Si4 C53 156.77(14)
Si3 O4 Si4 C54 -83.39(16)
C56 C55 Si4 O4 -133.79(14)
Pd2 C55 Si4 O4 -54.21(11)
C56 C55 Si4 C53 108.84(15)
Pd2 C55 Si4 C53 -171.58(9)
C56 C55 Si4 C54 -13.85(17)
Pd2 C55 Si4 C54 65.73(12)
